data_7016438
loop_
_publ_author_name
'K\"onig, R'
'Scholz, G.'
'Veiczi, M.'
'J\"ager, C'
'Troyanov, S. I.'
'Kemnitz, E.'

_publ_section_title
;
 New crystalline aluminum alkoxide oxide fluorides: Evidence of the
 mechanism of the fluorolytic sol-gel reaction.
;
_journal_issue 34
_journal_name_full 'Dalton transactions (Cambridge, England : 2003)'
_journal_page_first 8701
_journal_page_last 8710
_journal_paper_doi 10.1039/c1dt10514k
_journal_volume 40
_journal_year 2011
_chemical_formula_sum 'C45 H106 Al9 F9 O17'
_chemical_formula_weight 1333.12
_chemical_name_systematic
;
?
;
_space_group_IT_number 2
_symmetry_cell_setting triclinic
_symmetry_space_group_name_Hall '-P 1'
_symmetry_space_group_name_H-M 'P -1'
_atom_sites_solution_hydrogens geom
_atom_sites_solution_primary direct
_atom_sites_solution_secondary difmap
_audit_creation_method SHELXL-97
_cell_angle_alpha 87.900(6)
_cell_angle_beta 86.201(6)
_cell_angle_gamma 87.603(6)
_cell_formula_units_Z 2
_cell_length_a 9.7613(7)
_cell_length_b 18.6429(14)
_cell_length_c 19.1726(15)
_cell_measurement_reflns_used 15800
_cell_measurement_temperature 100(2)
_cell_measurement_theta_max 27
_cell_measurement_theta_min 3
_cell_volume 3476.3(5)
_computing_cell_refinement XDS
_computing_data_collection XDS
_computing_data_reduction XDS
_computing_structure_refinement 'SHELXL-97 (Sheldrick, 1997)'
_computing_structure_solution 'SHELXS-97 (Sheldrick, 1990)'
_diffrn_ambient_temperature 100(2)
_diffrn_measured_fraction_theta_full 0.916
_diffrn_measured_fraction_theta_max 0.916
_diffrn_measurement_device_type IPDS(Stoe)
_diffrn_radiation_monochromator graphite
_diffrn_radiation_source 'fine-focus sealed tube'
_diffrn_radiation_type MoK\a
_diffrn_radiation_wavelength 0.71073
_diffrn_reflns_av_R_equivalents 0.0922
_diffrn_reflns_av_sigmaI/netI 0.1060
_diffrn_reflns_limit_h_max 12
_diffrn_reflns_limit_h_min -11
_diffrn_reflns_limit_k_max 24
_diffrn_reflns_limit_k_min -24
_diffrn_reflns_limit_l_max 24
_diffrn_reflns_limit_l_min -24
_diffrn_reflns_number 24485
_diffrn_reflns_theta_full 27.48
_diffrn_reflns_theta_max 27.48
_diffrn_reflns_theta_min 3.27
_exptl_absorpt_coefficient_mu 0.211
_exptl_absorpt_correction_type none
_exptl_crystal_colour clorless
_exptl_crystal_density_diffrn 1.274
_exptl_crystal_density_method 'not measured'
_exptl_crystal_description needle
_exptl_crystal_F_000 1420
_exptl_crystal_size_max 0.40
_exptl_crystal_size_mid 0.15
_exptl_crystal_size_min 0.10
_refine_diff_density_max 0.717
_refine_diff_density_min -0.694
_refine_diff_density_rms 0.102
_refine_ls_extinction_method none
_refine_ls_goodness_of_fit_ref 1.195
_refine_ls_hydrogen_treatment mixed
_refine_ls_matrix_type full
_refine_ls_number_parameters 776
_refine_ls_number_reflns 14602
_refine_ls_number_restraints 0
_refine_ls_restrained_S_all 1.195
_refine_ls_R_factor_all 0.1697
_refine_ls_R_factor_gt 0.1122
_refine_ls_shift/su_max 0.020
_refine_ls_shift/su_mean 0.001
_refine_ls_structure_factor_coef Fsqd
_refine_ls_weighting_details 'calc w=1/[\s^2^(Fo^2^)+(0.0800P)^2^+8.0000P] where P=(Fo^2^+2Fc^2^)/3'
_refine_ls_weighting_scheme calc
_refine_ls_wR_factor_gt 0.2577
_refine_ls_wR_factor_ref 0.2770
_reflns_number_gt 8367
_reflns_number_total 14602
_reflns_threshold_expression >2sigma(I)
_cod_data_source_file c1dt10514k.txt
_cod_data_source_block resch3
_cod_depositor_comments
;
The following automatic conversions were performed:

'_symmetry_cell_setting' value 'Triclinic' changed to 'triclinic'
according to /home/saulius/struct/CIF-dictionaries/cif_core.dic
dictionary named 'cif_core.dic' version 2.4.1 from 2010-06-29.

Automatic conversion script
Id: cif_fix_values 1715 2011-07-08 13:25:40Z adriana 
;
_cod_original_sg_symbol_H-M P-1
_cod_database_code 7016438

loop_
_symmetry_equiv_pos_as_xyz
'x, y, z'
'-x, -y, -z'

loop_
_atom_site_label
_atom_site_type_symbol
_atom_site_fract_x
_atom_site_fract_y
_atom_site_fract_z
_atom_site_U_iso_or_equiv
_atom_site_adp_type
_atom_site_occupancy
_atom_site_symmetry_multiplicity
_atom_site_calc_flag
_atom_site_refinement_flags
_atom_site_disorder_assembly
_atom_site_disorder_group
Al1 Al 0.9426(2) 0.85756(9) 0.35954(10) 0.0385(4) Uani 1 1 d . . .
Al2 Al 0.9680(2) 0.66665(9) 0.37018(10) 0.0379(4) Uani 1 1 d . . .
Al3 Al 0.7248(2) 0.75874(9) 0.36037(10) 0.0393(4) Uani 1 1 d . . .
Al4 Al 0.9315(2) 0.75862(9) 0.24846(10) 0.0389(4) Uani 1 1 d . . .
Al5 Al 0.5044(2) 1.27080(10) 0.16984(11) 0.0436(5) Uani 1 1 d . A .
Al6 Al 0.3245(2) 1.27293(10) 0.05118(10) 0.0450(5) Uani 1 1 d . A .
Al7 Al 0.2562(2) 1.36535(9) 0.16601(11) 0.0423(5) Uani 1 1 d . . .
Al8 Al 0.2606(2) 1.24492(11) 0.26501(11) 0.0467(5) Uani 1 1 d . A .
Al9 Al 0.3258(2) 1.15204(10) 0.14933(12) 0.0501(5) Uani 1 1 d . A .
O1 O 0.9167(4) 0.76122(19) 0.3467(2) 0.0348(9) Uani 1 1 d . . .
O2 O 0.7575(5) 0.8494(2) 0.3879(2) 0.0426(10) Uani 1 1 d . . .
O3 O 0.9908(5) 0.8493(2) 0.2645(2) 0.0429(10) Uani 1 1 d . . .
O4 O 1.0688(5) 0.8321(2) 0.4213(2) 0.0433(11) Uani 1 1 d . . .
O5 O 0.7814(5) 0.6713(2) 0.3989(2) 0.0422(10) Uani 1 1 d . . .
O6 O 1.0070(5) 0.6698(2) 0.2735(2) 0.0402(10) Uani 1 1 d . . .
O7 O 1.0974(5) 0.7015(2) 0.4227(2) 0.0402(10) Uani 1 1 d . . .
H H 1.107(7) 0.763(4) 0.434(3) 0.046(18) Uiso 1 1 d . . .
O8 O 0.7443(4) 0.7569(2) 0.2643(2) 0.0390(10) Uani 1 1 d . . .
O9 O 0.3180(4) 1.2606(2) 0.1590(2) 0.0377(9) Uani 1 1 d . . .
O10 O 0.5004(5) 1.2851(2) 0.0689(2) 0.0495(11) Uani 1 1 d . . .
O11 O 0.4367(5) 1.3702(2) 0.1786(2) 0.0456(11) Uani 1 1 d . . .
O12 O 0.4428(5) 1.2537(2) 0.2680(2) 0.0456(11) Uani 1 1 d . . .
O13 O 0.5048(5) 1.1680(2) 0.1590(2) 0.0459(11) Uani 1 1 d . . .
O14 O 0.2125(5) 1.3476(2) 0.0777(2) 0.0456(11) Uani 1 1 d . . .
O15 O 0.1626(5) 1.3268(2) 0.2426(2) 0.0462(11) Uani 1 1 d . . .
O16 O 0.2189(5) 1.1605(2) 0.2300(3) 0.0530(12) Uani 1 1 d . . .
O17 O 0.2692(5) 1.1826(2) 0.0645(3) 0.0522(12) Uani 1 1 d . . .
F1 F 0.9486(4) 0.94819(17) 0.3614(2) 0.0456(9) Uani 1 1 d . . .
F2 F 0.9978(4) 0.57817(17) 0.38568(19) 0.0434(8) Uani 1 1 d . . .
F3 F 0.5553(4) 0.75600(18) 0.3808(2) 0.0452(9) Uani 1 1 d . . .
F4 F 0.9540(4) 0.75785(18) 0.16087(19) 0.0474(9) Uani 1 1 d . . .
F5 F 0.6731(4) 1.2803(2) 0.1786(2) 0.0545(10) Uani 1 1 d . . .
F6 F 0.3228(5) 1.2813(2) -0.0363(2) 0.0571(11) Uani 1 1 d . . .
F7 F 0.1967(4) 1.45152(19) 0.1674(2) 0.0537(10) Uani 1 1 d . . .
F8 F 0.2036(5) 1.2347(2) 0.3488(2) 0.0605(11) Uani 1 1 d . . .
F9 F 0.3191(6) 1.0630(2) 0.1416(2) 0.0693(13) Uani 1 1 d . . .
C1 C 0.6606(7) 0.8987(3) 0.4256(4) 0.0438(15) Uani 1 1 d . . .
H1 H 0.5752 0.8728 0.4403 0.053 Uiso 1 1 calc R . .
C2 C 0.6245(8) 0.9612(3) 0.3771(5) 0.059(2) Uani 1 1 d . . .
H2A H 0.7088 0.9837 0.3585 0.089 Uiso 1 1 calc R . .
H2B H 0.5657 0.9964 0.4029 0.089 Uiso 1 1 calc R . .
H2C H 0.5753 0.9440 0.3384 0.089 Uiso 1 1 calc R . .
C3 C 0.7281(8) 0.9213(4) 0.4914(4) 0.0542(18) Uani 1 1 d . . .
H3A H 0.7657 0.8786 0.5159 0.081 Uiso 1 1 calc R . .
H3B H 0.6591 0.9460 0.5225 0.081 Uiso 1 1 calc R . .
H3C H 0.8023 0.9538 0.4777 0.081 Uiso 1 1 calc R . .
C4 C 1.0440(8) 0.9052(3) 0.2182(3) 0.0458(16) Uani 1 1 d . . .
H4 H 1.0605 0.9474 0.2468 0.055 Uiso 1 1 calc R . .
C5 C 0.9400(10) 0.9288(4) 0.1657(5) 0.070(2) Uani 1 1 d . . .
H5A H 0.9198 0.8878 0.1381 0.105 Uiso 1 1 calc R . .
H5B H 0.9777 0.9670 0.1346 0.105 Uiso 1 1 calc R . .
H5C H 0.8553 0.9468 0.1907 0.105 Uiso 1 1 calc R . .
C6 C 1.1812(9) 0.8798(5) 0.1833(5) 0.077(3) Uani 1 1 d . . .
H6A H 1.2347 0.8526 0.2175 0.116 Uiso 1 1 calc R . .
H6B H 1.2321 0.9215 0.1652 0.116 Uiso 1 1 calc R . .
H6C H 1.1651 0.8490 0.1445 0.116 Uiso 1 1 calc R . .
C7 C 1.1372(7) 0.8780(3) 0.4648(4) 0.0479(17) Uani 1 1 d . . .
H7 H 1.0932 0.9273 0.4615 0.057 Uiso 1 1 calc R . .
C8 C 1.2848(8) 0.8819(4) 0.4400(5) 0.059(2) Uani 1 1 d . . .
H8A H 1.3303 0.8343 0.4450 0.088 Uiso 1 1 calc R . .
H8B H 1.3295 0.9160 0.4680 0.088 Uiso 1 1 calc R . .
H8C H 1.2917 0.8981 0.3907 0.088 Uiso 1 1 calc R . .
C9 C 1.1194(9) 0.8502(5) 0.5399(4) 0.071(2) Uani 1 1 d . . .
H9A H 1.0216 0.8521 0.5553 0.106 Uiso 1 1 calc R . .
H9B H 1.1696 0.8800 0.5698 0.106 Uiso 1 1 calc R . .
H9C H 1.1553 0.8004 0.5433 0.106 Uiso 1 1 calc R . .
C10 C 0.6952(7) 0.6186(3) 0.4344(4) 0.0464(16) Uani 1 1 d . . .
H10 H 0.6026 0.6422 0.4450 0.056 Uiso 1 1 calc R . .
C11 C 0.7523(9) 0.5940(4) 0.5038(4) 0.0552(18) Uani 1 1 d . . .
H11A H 0.8437 0.5709 0.4950 0.083 Uiso 1 1 calc R . .
H11B H 0.6909 0.5595 0.5280 0.083 Uiso 1 1 calc R . .
H11C H 0.7593 0.6356 0.5330 0.083 Uiso 1 1 calc R . .
C12 C 0.6770(8) 0.5568(3) 0.3867(4) 0.0538(18) Uani 1 1 d . . .
H12A H 0.6255 0.5743 0.3469 0.081 Uiso 1 1 calc R . .
H12B H 0.6264 0.5191 0.4128 0.081 Uiso 1 1 calc R . .
H12C H 0.7674 0.5373 0.3697 0.081 Uiso 1 1 calc R . .
C13 C 1.0589(8) 0.6100(3) 0.2309(3) 0.0453(16) Uani 1 1 d . . .
H13 H 1.0929 0.5708 0.2631 0.054 Uiso 1 1 calc R . .
C14 C 0.9421(9) 0.5823(4) 0.1944(4) 0.0567(19) Uani 1 1 d . . .
H14A H 0.8711 0.5658 0.2292 0.085 Uiso 1 1 calc R . .
H14B H 0.9755 0.5422 0.1655 0.085 Uiso 1 1 calc R . .
H14C H 0.9032 0.6208 0.1646 0.085 Uiso 1 1 calc R . .
C15 C 1.1771(8) 0.6325(4) 0.1831(4) 0.058(2) Uani 1 1 d . . .
H15A H 1.1463 0.6710 0.1510 0.087 Uiso 1 1 calc R . .
H15B H 1.2135 0.5914 0.1563 0.087 Uiso 1 1 calc R . .
H15C H 1.2492 0.6499 0.2107 0.087 Uiso 1 1 calc R . .
C16 C 1.2137(8) 0.6662(4) 0.4543(4) 0.0549(18) Uani 1 1 d . . .
H16 H 1.2738 0.7046 0.4685 0.066 Uiso 1 1 calc R . .
C17 C 1.1661(10) 0.6251(5) 0.5197(5) 0.074(3) Uani 1 1 d . . .
H17A H 1.1124 0.6574 0.5512 0.111 Uiso 1 1 calc R . .
H17B H 1.2460 0.6049 0.5431 0.111 Uiso 1 1 calc R . .
H17C H 1.1088 0.5860 0.5075 0.111 Uiso 1 1 calc R . .
C18 C 1.2972(9) 0.6214(4) 0.4017(5) 0.072(2) Uani 1 1 d . . .
H18A H 1.2399 0.5845 0.3851 0.107 Uiso 1 1 calc R . .
H18B H 1.3762 0.5984 0.4238 0.107 Uiso 1 1 calc R . .
H18C H 1.3296 0.6523 0.3621 0.107 Uiso 1 1 calc R . .
C19 C 0.6411(7) 0.7576(3) 0.2104(4) 0.0463(16) Uani 1 1 d . . .
H19 H 0.6920 0.7577 0.1634 0.056 Uiso 1 1 calc R . .
C20 C 0.5553(9) 0.8265(4) 0.2154(4) 0.065(2) Uani 1 1 d . . .
H20A H 0.5042 0.8277 0.2612 0.098 Uiso 1 1 calc R . .
H20B H 0.4905 0.8292 0.1784 0.098 Uiso 1 1 calc R . .
H20C H 0.6153 0.8674 0.2100 0.098 Uiso 1 1 calc R . .
C21 C 0.5658(9) 0.6897(4) 0.2192(4) 0.063(2) Uani 1 1 d . . .
H21A H 0.6311 0.6486 0.2140 0.094 Uiso 1 1 calc R . .
H21B H 0.4984 0.6887 0.1836 0.094 Uiso 1 1 calc R . .
H21C H 0.5184 0.6873 0.2658 0.094 Uiso 1 1 calc R . .
C22 C 0.6144(9) 1.3077(4) 0.0232(5) 0.065(2) Uani 1 1 d . . .
H22 H 0.6928 1.3179 0.0519 0.078 Uiso 1 1 calc R . .
C23 C 0.5745(9) 1.3759(4) -0.0191(4) 0.0572(19) Uani 1 1 d . . .
H23A H 0.5135 1.3637 -0.0551 0.086 Uiso 1 1 calc R . .
H23B H 0.6574 1.3969 -0.0413 0.086 Uiso 1 1 calc R . .
H23C H 0.5268 1.4106 0.0122 0.086 Uiso 1 1 calc R . .
C24 C 0.6593(14) 1.2471(5) -0.0268(7) 0.130(6) Uani 1 1 d . . .
H24A H 0.7537 1.2304 -0.0186 0.195 Uiso 1 1 calc R . .
H24B H 0.6552 1.2651 -0.0753 0.195 Uiso 1 1 calc R . .
H24C H 0.5978 1.2070 -0.0184 0.195 Uiso 1 1 calc R . .
C25 C 0.5175(8) 1.4252(4) 0.2057(4) 0.0564(19) Uani 1 1 d . . .
H25 H 0.5931 1.4000 0.2309 0.068 Uiso 1 1 calc R . .
C26 C 0.4321(9) 1.4698(4) 0.2593(5) 0.069(2) Uani 1 1 d . . .
H26A H 0.3620 1.4990 0.2356 0.104 Uiso 1 1 calc R . .
H26B H 0.4921 1.5014 0.2820 0.104 Uiso 1 1 calc R . .
H26C H 0.3874 1.4377 0.2946 0.104 Uiso 1 1 calc R . .
C27 C 0.5838(15) 1.4695(6) 0.1472(5) 0.113(5) Uani 1 1 d . . .
H27A H 0.6530 1.4398 0.1209 0.170 Uiso 1 1 calc R . .
H27B H 0.6279 1.5100 0.1664 0.170 Uiso 1 1 calc R . .
H27C H 0.5138 1.4877 0.1159 0.170 Uiso 1 1 calc R . .
C28 C 0.5349(8) 1.2430(4) 0.3257(4) 0.0504(17) Uani 1 1 d . . .
H28 H 0.6317 1.2398 0.3051 0.060 Uiso 1 1 calc R . .
C29 C 0.5202(12) 1.3064(5) 0.3711(5) 0.086(3) Uani 1 1 d . . .
H29A H 0.5391 1.3502 0.3428 0.129 Uiso 1 1 calc R . .
H29B H 0.5855 1.3009 0.4078 0.129 Uiso 1 1 calc R . .
H29C H 0.4264 1.3100 0.3926 0.129 Uiso 1 1 calc R . .
C30 C 0.5069(12) 1.1743(5) 0.3661(6) 0.088(3) Uani 1 1 d . . .
H30A H 0.4186 1.1794 0.3933 0.132 Uiso 1 1 calc R . .
H30B H 0.5802 1.1635 0.3978 0.132 Uiso 1 1 calc R . .
H30C H 0.5035 1.1352 0.3335 0.132 Uiso 1 1 calc R . .
C31 C 0.6243(10) 1.1205(4) 0.1659(6) 0.075(4) Uani 0.50(2) 1 d P A .
H31 H 0.7076 1.1403 0.1846 0.089 Uiso 0.50(2) 1 calc PR . .
C32 C 0.570(3) 1.0403(10) 0.1993(11) 0.069(6) Uani 0.50(2) 1 d P . .
H32A H 0.5243 1.0469 0.2459 0.104 Uiso 0.50(2) 1 calc PR A .
H32B H 0.6489 1.0065 0.2029 0.104 Uiso 0.50(2) 1 calc PR . .
H32C H 0.5050 1.0213 0.1685 0.104 Uiso 0.50(2) 1 calc PR . .
C33 C 0.641(3) 1.0838(11) 0.0885(11) 0.087(9) Uani 0.50(2) 1 d P . .
H33A H 0.5790 1.0438 0.0880 0.130 Uiso 0.50(2) 1 calc PR A .
H33B H 0.7360 1.0660 0.0793 0.130 Uiso 0.50(2) 1 calc PR . .
H33C H 0.6174 1.1199 0.0523 0.130 Uiso 0.50(2) 1 calc PR . .
C31A C 0.6243(10) 1.1205(4) 0.1659(6) 0.075(4) Uani 0.50 1 d P A 2
H31A H 0.6780 1.1566 0.1888 0.089 Uiso 0.50(2) 1 calc PR A 2
C32A C 0.629(3) 1.0735(12) 0.2174(13) 0.085(9) Uani 0.50(2) 1 d P A 2
H32D H 0.7222 1.0521 0.2185 0.127 Uiso 0.50(2) 1 calc PR A 2
H32E H 0.5642 1.0359 0.2110 0.127 Uiso 0.50(2) 1 calc PR A 2
H32F H 0.6040 1.0971 0.2615 0.127 Uiso 0.50(2) 1 calc PR A 2
C33A C 0.715(2) 1.1145(10) 0.1091(10) 0.061(6) Uani 0.50(2) 1 d P A 2
H33D H 0.8077 1.1049 0.1246 0.092 Uiso 0.50(2) 1 calc PR A 2
H33E H 0.7125 1.1594 0.0809 0.092 Uiso 0.50(2) 1 calc PR A 2
H33F H 0.6895 1.0749 0.0809 0.092 Uiso 0.50(2) 1 calc PR A 2
C34 C 0.1149(8) 1.3923(4) 0.0374(4) 0.0568(19) Uani 1 1 d . . .
H34 H 0.0600 1.4228 0.0717 0.068 Uiso 1 1 calc R . .
C35 C 0.1910(9) 1.4420(4) -0.0121(4) 0.060(2) Uani 1 1 d . . .
H35A H 0.2438 1.4143 -0.0479 0.090 Uiso 1 1 calc R . .
H35B H 0.2538 1.4693 0.0136 0.090 Uiso 1 1 calc R . .
H35C H 0.1256 1.4753 -0.0345 0.090 Uiso 1 1 calc R . .
C36 C 0.0176(9) 1.3459(5) 0.0072(5) 0.067(2) Uani 1 1 d . . .
H36A H 0.0677 1.3134 -0.0254 0.100 Uiso 1 1 calc R . .
H36B H -0.0496 1.3757 -0.0178 0.100 Uiso 1 1 calc R . .
H36C H -0.0303 1.3177 0.0448 0.100 Uiso 1 1 calc R . .
C37 C 0.0419(9) 1.3542(5) 0.2849(4) 0.064(2) Uani 1 1 d . . .
H37 H 0.0157 1.3149 0.3194 0.077 Uiso 1 1 calc R . .
C38 C 0.0794(9) 1.4149(4) 0.3256(4) 0.058(2) Uani 1 1 d . . .
H38A H 0.1527 1.3991 0.3559 0.087 Uiso 1 1 calc R . .
H38B H -0.0012 1.4321 0.3544 0.087 Uiso 1 1 calc R . .
H38C H 0.1116 1.4538 0.2937 0.087 Uiso 1 1 calc R . .
C39 C -0.0739(11) 1.3664(6) 0.2400(6) 0.094(3) Uani 1 1 d . . .
H39A H -0.0647 1.4124 0.2142 0.141 Uiso 1 1 calc R . .
H39B H -0.1604 1.3672 0.2691 0.141 Uiso 1 1 calc R . .
H39C H -0.0738 1.3276 0.2069 0.141 Uiso 1 1 calc R . .
C40 C 0.1321(10) 1.1032(4) 0.2590(5) 0.069(2) Uani 1 1 d . A .
H40 H 0.1309 1.0676 0.2212 0.083 Uiso 1 1 calc R . .
C41 C 0.1979(9) 1.0637(4) 0.3184(4) 0.060(2) Uani 1 1 d . . .
H41A H 0.2138 1.0975 0.3547 0.091 Uiso 1 1 calc R A .
H41B H 0.2858 1.0413 0.3014 0.091 Uiso 1 1 calc R . .
H41C H 0.1371 1.0265 0.3381 0.091 Uiso 1 1 calc R . .
C42 C -0.0095(10) 1.1291(6) 0.2713(6) 0.086(3) Uani 1 1 d . . .
H42A H -0.0151 1.1644 0.3082 0.128 Uiso 1 1 calc R A .
H42B H -0.0671 1.0887 0.2858 0.128 Uiso 1 1 calc R . .
H42C H -0.0418 1.1518 0.2281 0.128 Uiso 1 1 calc R . .
C43 C 0.2131(10) 1.1415(4) 0.0079(4) 0.066(2) Uani 1 1 d . A .
H43 H 0.1829 1.1767 -0.0292 0.079 Uiso 1 1 calc R . .
C44 C 0.0922(11) 1.1039(6) 0.0371(5) 0.084(3) Uani 1 1 d . . .
H44A H 0.1212 1.0651 0.0694 0.127 Uiso 1 1 calc R A .
H44B H 0.0453 1.0838 -0.0009 0.127 Uiso 1 1 calc R . .
H44C H 0.0294 1.1378 0.0623 0.127 Uiso 1 1 calc R . .
C45 C 0.3278(11) 1.0939(5) -0.0237(5) 0.076(3) Uani 1 1 d . . .
H45A H 0.3586 1.0589 0.0118 0.113 Uiso 1 1 calc R A .
H45B H 0.4047 1.1234 -0.0407 0.113 Uiso 1 1 calc R . .
H45C H 0.2946 1.0686 -0.0628 0.113 Uiso 1 1 calc R . .

loop_
_atom_site_aniso_label
_atom_site_aniso_U_11
_atom_site_aniso_U_22
_atom_site_aniso_U_33
_atom_site_aniso_U_23
_atom_site_aniso_U_13
_atom_site_aniso_U_12
Al1 0.0392(12) 0.0307(8) 0.0454(10) -0.0064(7) 0.0024(8) -0.0010(7)
Al2 0.0397(12) 0.0308(8) 0.0428(10) -0.0060(7) 0.0013(8) 0.0012(7)
Al3 0.0387(12) 0.0304(8) 0.0485(11) -0.0073(7) 0.0011(9) 0.0003(7)
Al4 0.0436(12) 0.0311(8) 0.0416(10) -0.0057(7) 0.0001(8) 0.0016(7)
Al5 0.0423(13) 0.0384(9) 0.0496(11) -0.0004(8) -0.0011(9) -0.0004(8)
Al6 0.0525(14) 0.0418(10) 0.0406(10) -0.0050(8) 0.0001(9) -0.0025(8)
Al7 0.0474(13) 0.0333(9) 0.0460(11) -0.0040(8) -0.0022(9) 0.0004(8)
Al8 0.0439(13) 0.0465(11) 0.0491(11) 0.0004(8) 0.0003(9) -0.0019(8)
Al9 0.0591(15) 0.0356(10) 0.0556(12) -0.0028(8) -0.0021(11) -0.0043(9)
O1 0.039(3) 0.0277(18) 0.037(2) -0.0057(15) 0.0041(18) 0.0015(16)
O2 0.047(3) 0.031(2) 0.050(3) -0.0102(17) 0.004(2) 0.0039(17)
O3 0.051(3) 0.032(2) 0.044(2) -0.0021(17) 0.009(2) -0.0024(18)
O4 0.044(3) 0.035(2) 0.052(3) -0.0123(18) -0.002(2) -0.0006(18)
O5 0.043(3) 0.0292(19) 0.054(3) -0.0072(18) 0.001(2) -0.0008(17)
O6 0.045(3) 0.032(2) 0.043(2) -0.0085(17) 0.005(2) 0.0033(17)
O7 0.037(3) 0.038(2) 0.045(2) -0.0019(18) -0.003(2) 0.0030(17)
O8 0.042(3) 0.034(2) 0.042(2) -0.0055(17) -0.008(2) 0.0013(17)
O9 0.037(3) 0.038(2) 0.038(2) -0.0018(16) 0.0013(19) -0.0011(17)
O10 0.046(3) 0.050(3) 0.050(3) 0.003(2) 0.009(2) -0.003(2)
O11 0.050(3) 0.035(2) 0.052(3) -0.0015(18) -0.005(2) -0.0077(18)
O12 0.046(3) 0.044(2) 0.048(3) 0.0001(19) -0.011(2) -0.0004(19)
O13 0.040(3) 0.045(2) 0.052(3) -0.0019(19) -0.002(2) 0.0095(19)
O14 0.054(3) 0.038(2) 0.045(2) 0.0021(18) -0.009(2) 0.0028(19)
O15 0.042(3) 0.052(3) 0.044(2) -0.0083(19) -0.001(2) 0.005(2)
O16 0.057(3) 0.043(2) 0.059(3) 0.008(2) -0.002(2) -0.010(2)
O17 0.060(3) 0.048(3) 0.050(3) -0.016(2) -0.009(2) -0.006(2)
F1 0.049(2) 0.0344(17) 0.054(2) -0.0072(15) 0.0040(18) -0.0029(15)
F2 0.045(2) 0.0365(17) 0.047(2) -0.0046(14) 0.0065(17) 0.0031(15)
F3 0.033(2) 0.0394(18) 0.062(2) -0.0081(16) 0.0013(17) 0.0006(14)
F4 0.058(3) 0.0417(19) 0.042(2) -0.0058(15) -0.0011(18) 0.0020(16)
F5 0.042(3) 0.059(2) 0.061(3) 0.0070(19) -0.004(2) 0.0016(18)
F6 0.070(3) 0.063(2) 0.038(2) -0.0008(17) 0.0018(19) -0.006(2)
F7 0.064(3) 0.0388(19) 0.059(2) -0.0052(17) -0.007(2) 0.0068(17)
F8 0.057(3) 0.077(3) 0.046(2) 0.0080(19) 0.002(2) 0.001(2)
F9 0.103(4) 0.040(2) 0.066(3) 0.0009(19) -0.012(3) -0.005(2)
C1 0.041(4) 0.030(3) 0.060(4) -0.011(3) 0.005(3) 0.004(2)
C2 0.053(5) 0.036(3) 0.087(6) -0.009(3) 0.005(4) 0.009(3)
C3 0.059(5) 0.046(4) 0.056(4) -0.017(3) 0.008(4) 0.001(3)
C4 0.055(5) 0.037(3) 0.045(4) 0.000(3) 0.005(3) -0.007(3)
C5 0.078(7) 0.055(4) 0.076(6) 0.021(4) -0.012(5) 0.007(4)
C6 0.056(6) 0.068(5) 0.100(7) 0.023(5) 0.026(5) 0.009(4)
C7 0.036(4) 0.040(3) 0.069(5) -0.017(3) -0.005(3) -0.002(3)
C8 0.051(5) 0.046(4) 0.081(6) -0.013(4) -0.012(4) 0.002(3)
C9 0.060(6) 0.106(7) 0.049(4) -0.025(4) -0.007(4) -0.007(5)
C10 0.045(4) 0.035(3) 0.059(4) -0.002(3) -0.001(3) 0.002(3)
C11 0.060(5) 0.047(4) 0.058(4) 0.004(3) 0.002(4) -0.004(3)
C12 0.053(5) 0.040(3) 0.069(5) -0.004(3) -0.005(4) -0.008(3)
C13 0.065(5) 0.027(3) 0.043(3) -0.010(2) 0.003(3) 0.008(3)
C14 0.069(6) 0.038(3) 0.063(5) -0.014(3) 0.001(4) 0.001(3)
C15 0.055(5) 0.042(4) 0.071(5) -0.005(3) 0.030(4) 0.009(3)
C16 0.046(5) 0.048(4) 0.071(5) 0.002(3) -0.012(4) 0.000(3)
C17 0.080(7) 0.071(5) 0.073(6) 0.018(4) -0.038(5) -0.016(4)
C18 0.045(5) 0.060(5) 0.109(7) -0.011(5) -0.004(5) 0.012(4)
C19 0.042(4) 0.053(4) 0.045(4) -0.007(3) -0.009(3) -0.001(3)
C20 0.061(6) 0.079(5) 0.054(5) 0.002(4) -0.007(4) 0.014(4)
C21 0.064(6) 0.077(5) 0.050(4) -0.005(4) -0.012(4) -0.019(4)
C22 0.053(6) 0.066(5) 0.072(5) 0.009(4) 0.010(4) 0.005(4)
C23 0.059(5) 0.059(4) 0.052(4) -0.004(3) 0.015(4) -0.008(3)
C24 0.152(12) 0.076(6) 0.139(10) 0.036(6) 0.111(9) 0.050(7)
C25 0.051(5) 0.051(4) 0.068(5) -0.008(3) -0.005(4) -0.015(3)
C26 0.066(6) 0.059(5) 0.085(6) -0.028(4) -0.014(5) -0.002(4)
C27 0.191(14) 0.083(7) 0.072(6) -0.004(5) -0.003(7) -0.087(8)
C28 0.051(5) 0.055(4) 0.046(4) 0.002(3) -0.014(3) -0.002(3)
C29 0.126(9) 0.074(6) 0.061(5) -0.013(4) -0.032(6) 0.013(5)
C30 0.096(8) 0.082(6) 0.092(7) 0.019(5) -0.049(6) -0.012(5)
C31 0.062(6) 0.045(4) 0.116(9) -0.024(5) -0.003(5) 0.016(4)
C32 0.109(18) 0.036(9) 0.060(11) 0.000(7) 0.010(10) 0.004(9)
C33 0.12(2) 0.057(11) 0.073(13) -0.011(9) 0.026(13) 0.027(12)
C31A 0.062(6) 0.045(4) 0.116(9) -0.024(5) -0.003(5) 0.016(4)
C32A 0.097(19) 0.056(13) 0.094(16) 0.011(11) 0.022(13) 0.047(13)
C33A 0.057(13) 0.048(10) 0.077(12) 0.004(8) -0.002(9) 0.012(8)
C34 0.058(5) 0.055(4) 0.057(4) 0.005(3) -0.013(4) 0.007(3)
C35 0.070(6) 0.046(4) 0.066(5) 0.011(3) -0.021(4) -0.005(3)
C36 0.065(6) 0.076(5) 0.060(5) 0.008(4) -0.013(4) -0.004(4)
C37 0.057(6) 0.075(5) 0.060(5) -0.022(4) 0.007(4) 0.013(4)
C38 0.073(6) 0.049(4) 0.051(4) -0.003(3) 0.009(4) 0.008(3)
C39 0.055(7) 0.122(9) 0.104(8) -0.028(7) 0.010(6) 0.011(6)
C40 0.073(7) 0.056(4) 0.077(6) 0.021(4) -0.010(5) -0.016(4)
C41 0.078(6) 0.047(4) 0.058(4) 0.003(3) -0.008(4) -0.022(4)
C42 0.055(7) 0.117(8) 0.084(7) 0.027(6) -0.009(5) -0.021(5)
C43 0.081(7) 0.058(4) 0.061(5) -0.017(4) -0.010(4) -0.020(4)
C44 0.097(8) 0.097(7) 0.062(5) -0.002(5) 0.000(5) -0.041(6)
C45 0.101(8) 0.070(5) 0.059(5) -0.028(4) -0.013(5) -0.001(5)

loop_
_atom_type_symbol
_atom_type_description
_atom_type_scat_dispersion_real
_atom_type_scat_dispersion_imag
_atom_type_scat_source
C C 0.0033 0.0016 'International Tables Vol C Tables 4.2.6.8 and 6.1.1.4'
H H 0.0000 0.0000 'International Tables Vol C Tables 4.2.6.8 and 6.1.1.4'
O O 0.0106 0.0060 'International Tables Vol C Tables 4.2.6.8 and 6.1.1.4'
F F 0.0171 0.0103 'International Tables Vol C Tables 4.2.6.8 and 6.1.1.4'
Al Al 0.0645 0.0514 'International Tables Vol C Tables 4.2.6.8 and 6.1.1.4'

loop_
_geom_angle_atom_site_label_1
_geom_angle_atom_site_label_2
_geom_angle_atom_site_label_3
_geom_angle
F1 Al1 O4 99.8(2)
F1 Al1 O1 171.0(2)
O4 Al1 O1 89.17(19)
F1 Al1 O3 97.0(2)
O4 Al1 O3 118.7(2)
O1 Al1 O3 78.01(18)
F1 Al1 O2 98.01(19)
O4 Al1 O2 118.4(2)
O1 Al1 O2 77.99(18)
O3 Al1 O2 116.9(2)
F1 Al1 Al3 134.34(16)
O4 Al1 Al3 113.04(17)
O1 Al1 Al3 39.99(14)
O3 Al1 Al3 94.17(16)
O2 Al1 Al3 38.80(12)
F1 Al1 Al4 133.44(16)
O4 Al1 Al4 113.84(15)
O1 Al1 Al4 39.93(13)
O3 Al1 Al4 39.09(13)
O2 Al1 Al4 93.41(14)
Al3 Al1 Al4 59.37(7)
F2 Al2 O7 99.3(2)
F2 Al2 O1 172.8(2)
O7 Al2 O1 87.94(19)
F2 Al2 O6 98.77(18)
O7 Al2 O6 116.3(2)
O1 Al2 O6 78.30(18)
F2 Al2 O5 98.1(2)
O7 Al2 O5 121.8(2)
O1 Al2 O5 77.48(19)
O6 Al2 O5 115.1(2)
F2 Al2 Al4 135.85(15)
O7 Al2 Al4 110.28(16)
O1 Al2 Al4 40.01(13)
O6 Al2 Al4 38.89(13)
O5 Al2 Al4 93.45(16)
F2 Al2 Al3 134.73(16)
O7 Al2 Al3 114.31(15)
O1 Al2 Al3 39.70(14)
O6 Al2 Al3 92.81(15)
O5 Al2 Al3 38.69(13)
Al4 Al2 Al3 59.22(7)
F3 Al3 O2 100.3(2)
F3 Al3 O8 105.5(2)
O2 Al3 O8 109.1(2)
F3 Al3 O5 99.7(2)
O2 Al3 O5 128.8(2)
O8 Al3 O5 110.03(19)
F3 Al3 O1 174.5(2)
O2 Al3 O1 78.00(19)
O8 Al3 O1 80.0(2)
O5 Al3 O1 77.7(2)
F3 Al3 Al4 144.61(17)
O2 Al3 Al4 95.02(16)
O8 Al3 Al4 39.14(15)
O5 Al3 Al4 94.97(16)
O1 Al3 Al4 40.82(13)
F3 Al3 Al1 139.62(14)
O2 Al3 Al1 39.44(15)
O8 Al3 Al1 90.02(16)
O5 Al3 Al1 109.72(16)
O1 Al3 Al1 39.36(12)
Al4 Al3 Al1 60.47(7)
F3 Al3 Al2 138.76(15)
O2 Al3 Al2 110.26(17)
O8 Al3 Al2 90.25(15)
O5 Al3 Al2 39.29(15)
O1 Al3 Al2 39.29(12)
Al4 Al3 Al2 60.28(7)
Al1 Al3 Al2 76.37(7)
F4 Al4 O8 103.2(2)
F4 Al4 O6 101.35(19)
O8 Al4 O6 108.7(2)
F4 Al4 O3 100.4(2)
O8 Al4 O3 109.9(2)
O6 Al4 O3 129.4(2)
F4 Al4 O1 176.7(2)
O8 Al4 O1 80.0(2)
O6 Al4 O1 78.31(18)
O3 Al4 O1 77.52(19)
F4 Al4 Al3 142.47(18)
O8 Al4 Al3 39.32(14)
O6 Al4 Al3 94.49(16)
O3 Al4 Al3 95.16(16)
O1 Al4 Al3 40.69(14)
F4 Al4 Al2 140.57(15)
O8 Al4 Al2 90.58(15)
O6 Al4 Al2 39.44(14)
O3 Al4 Al2 109.42(16)
O1 Al4 Al2 39.47(12)
Al3 Al4 Al2 60.50(7)
F4 Al4 Al1 139.17(15)
O8 Al4 Al1 89.89(14)
O6 Al4 Al1 110.86(15)
O3 Al4 Al1 39.34(14)
O1 Al4 Al1 39.18(12)
Al3 Al4 Al1 60.17(6)
Al2 Al4 Al1 76.34(7)
F5 Al5 O9 179.4(2)
F5 Al5 O13 99.5(2)
O9 Al5 O13 80.60(19)
F5 Al5 O10 99.6(2)
O9 Al5 O10 79.7(2)
O13 Al5 O10 89.6(2)
F5 Al5 O11 100.3(2)
O9 Al5 O11 79.7(2)
O13 Al5 O11 160.2(2)
O10 Al5 O11 87.9(2)
F5 Al5 O12 99.6(2)
O9 Al5 O12 81.1(2)
O13 Al5 O12 87.8(2)
O10 Al5 O12 160.8(2)
O11 Al5 O12 88.1(2)
F5 Al5 Al9 136.45(17)
O9 Al5 Al9 43.63(13)
O13 Al5 Al9 36.98(15)
O10 Al5 Al9 83.94(16)
O11 Al5 Al9 123.27(17)
O12 Al5 Al9 82.55(15)
F5 Al5 Al7 136.86(16)
O9 Al5 Al7 43.05(13)
O13 Al5 Al7 123.65(17)
O10 Al5 Al7 81.34(16)
O11 Al5 Al7 36.63(15)
O12 Al5 Al7 84.32(15)
Al9 Al5 Al7 86.68(8)
F5 Al5 Al8 135.96(18)
O9 Al5 Al8 44.68(14)
O13 Al5 Al8 83.59(16)
O10 Al5 Al8 124.39(18)
O11 Al5 Al8 81.70(16)
O12 Al5 Al8 36.41(15)
Al9 Al5 Al8 58.83(7)
Al7 Al5 Al8 58.75(7)
F5 Al5 Al6 135.55(18)
O9 Al5 Al6 43.81(14)
O13 Al5 Al6 82.84(15)
O10 Al5 Al6 35.96(16)
O11 Al5 Al6 83.65(15)
O12 Al5 Al6 124.88(17)
Al9 Al5 Al6 58.59(7)
Al7 Al5 Al6 58.23(7)
Al8 Al5 Al6 88.49(8)
F6 Al6 O17 99.9(2)
F6 Al6 O10 104.4(2)
O17 Al6 O10 114.7(2)
F6 Al6 O14 101.2(2)
O17 Al6 O14 120.4(3)
O10 Al6 O14 112.6(2)
F6 Al6 O9 177.4(2)
O17 Al6 O9 78.3(2)
O10 Al6 O9 78.0(2)
O14 Al6 O9 78.30(19)
F6 Al6 Al7 135.48(17)
O17 Al6 Al7 115.08(19)
O10 Al6 Al7 85.72(17)
O14 Al6 Al7 37.69(15)
O9 Al6 Al7 44.88(12)
F6 Al6 Al9 133.95(17)
O17 Al6 Al9 37.31(16)
O10 Al6 Al9 87.90(17)
O14 Al6 Al9 114.76(18)
O9 Al6 Al9 44.94(12)
Al7 Al6 Al9 88.82(8)
F6 Al6 Al5 143.9(2)
O17 Al6 Al5 96.66(17)
O10 Al6 Al5 39.50(16)
O14 Al6 Al5 97.58(16)
O9 Al6 Al5 38.56(13)
Al7 Al6 Al5 60.47(7)
Al9 Al6 Al5 60.10(7)
F7 Al7 O11 104.3(2)
F7 Al7 O15 101.3(2)
O11 Al7 O15 111.9(2)
F7 Al7 O14 97.2(2)
O11 Al7 O14 115.9(2)
O15 Al7 O14 121.9(2)
F7 Al7 O9 175.9(2)
O11 Al7 O9 79.10(19)
O15 Al7 O9 79.40(19)
O14 Al7 O9 79.06(18)
F7 Al7 Al6 130.95(17)
O11 Al7 Al6 88.96(16)
O15 Al7 Al6 117.28(16)
O14 Al7 Al6 37.28(15)
O9 Al7 Al6 46.10(13)
F7 Al7 Al8 135.76(18)
O11 Al7 Al8 85.85(16)
O15 Al7 Al8 37.53(15)
O14 Al7 Al8 117.13(16)
O9 Al7 Al8 46.22(13)
Al6 Al7 Al8 91.44(8)
F7 Al7 Al5 144.36(18)
O11 Al7 Al5 40.25(14)
O15 Al7 Al5 97.65(16)
O14 Al7 Al5 97.99(16)
O9 Al7 Al5 38.88(13)
Al6 Al7 Al5 61.30(7)
Al8 Al7 Al5 60.75(7)
F8 Al8 O12 104.5(2)
F8 Al8 O16 101.8(2)
O12 Al8 O16 112.2(2)
F8 Al8 O15 98.9(2)
O12 Al8 O15 115.8(2)
O16 Al8 O15 120.0(2)
F8 Al8 O9 176.0(2)
O12 Al8 O9 79.2(2)
O16 Al8 O9 78.1(2)
O15 Al8 O9 77.8(2)
F8 Al8 Al9 136.34(19)
O12 Al8 Al9 86.47(17)
O16 Al8 Al9 37.28(18)
O15 Al8 Al9 114.30(17)
O9 Al8 Al9 44.89(12)
F8 Al8 Al7 133.03(18)
O12 Al8 Al7 88.68(17)
O16 Al8 Al7 114.58(18)
O15 Al8 Al7 37.46(16)
O9 Al8 Al7 44.58(12)
Al9 Al8 Al7 88.48(8)
F8 Al8 Al5 144.6(2)
O12 Al8 Al5 40.24(16)
O16 Al8 Al5 96.80(19)
O15 Al8 Al5 97.33(18)
O9 Al8 Al5 38.93(13)
Al9 Al8 Al5 60.27(7)
Al7 Al8 Al5 60.50(7)
F9 Al9 O13 105.1(2)
F9 Al9 O16 98.4(2)
O13 Al9 O16 113.5(2)
F9 Al9 O17 99.8(2)
O13 Al9 O17 112.8(3)
O16 Al9 O17 123.1(3)
F9 Al9 O9 175.6(3)
O13 Al9 O9 79.23(19)
O16 Al9 O9 79.2(2)
O17 Al9 O9 78.68(19)
F9 Al9 Al6 133.96(19)
O13 Al9 Al6 87.34(17)
O16 Al9 Al6 117.24(17)
O17 Al9 Al6 36.78(15)
O9 Al9 Al6 45.87(13)
F9 Al9 Al8 132.6(2)
O13 Al9 Al8 87.59(16)
O16 Al9 Al8 37.09(15)
O17 Al9 Al8 117.21(17)
O9 Al9 Al8 46.25(13)
Al6 Al9 Al8 91.26(8)
F9 Al9 Al5 145.2(2)
O13 Al9 Al5 40.09(14)
O16 Al9 Al5 97.24(17)
O17 Al9 Al5 97.33(17)
O9 Al9 Al5 39.14(13)
Al6 Al9 Al5 61.31(7)
Al8 Al9 Al5 60.90(7)
Al1 O1 Al2 146.7(3)
Al1 O1 Al3 100.65(19)
Al2 O1 Al3 101.0(2)
Al1 O1 Al4 100.9(2)
Al2 O1 Al4 100.52(18)
Al3 O1 Al4 98.5(2)
C1 O2 Al3 127.1(4)
C1 O2 Al1 131.1(4)
Al3 O2 Al1 101.8(2)
C4 O3 Al4 132.2(4)
C4 O3 Al1 125.8(4)
Al4 O3 Al1 101.6(2)
C7 O4 Al1 127.7(4)
C10 O5 Al3 126.7(4)
C10 O5 Al2 130.8(4)
Al3 O5 Al2 102.0(2)
C13 O6 Al4 130.9(4)
C13 O6 Al2 126.3(4)
Al4 O6 Al2 101.68(19)
C16 O7 Al2 131.1(4)
C19 O8 Al4 126.7(4)
C19 O8 Al3 131.7(4)
Al4 O8 Al3 101.5(2)
Al5 O9 Al7 98.07(19)
Al5 O9 Al9 97.2(2)
Al7 O9 Al9 164.7(3)
Al5 O9 Al6 97.6(2)
Al7 O9 Al6 89.03(17)
Al9 O9 Al6 89.18(17)
Al5 O9 Al8 96.4(2)
Al7 O9 Al8 89.20(17)
Al9 O9 Al8 88.86(18)
Al6 O9 Al8 166.0(3)
C22 O10 Al6 130.4(5)
C22 O10 Al5 124.8(5)
Al6 O10 Al5 104.5(2)
C25 O11 Al7 132.6(4)
C25 O11 Al5 122.7(4)
Al7 O11 Al5 103.1(2)
C28 O12 Al8 131.6(5)
C28 O12 Al5 124.6(5)
Al8 O12 Al5 103.3(2)
C31 O13 Al9 132.8(5)
C31 O13 Al5 123.9(5)
Al9 O13 Al5 102.9(2)
C34 O14 Al6 130.1(4)
C34 O14 Al7 124.6(4)
Al6 O14 Al7 105.0(2)
C37 O15 Al7 131.1(5)
C37 O15 Al8 123.6(5)
Al7 O15 Al8 105.0(2)
C40 O16 Al8 131.3(5)
C40 O16 Al9 122.7(5)
Al8 O16 Al9 105.6(3)
C43 O17 Al6 122.8(5)
C43 O17 Al9 130.3(5)
Al6 O17 Al9 105.9(2)
O2 C1 C2 108.9(6)
O2 C1 C3 107.8(5)
C2 C1 C3 113.2(5)
O3 C4 C5 110.5(6)
O3 C4 C6 109.6(6)
C5 C4 C6 112.6(7)
O4 C7 C8 109.9(6)
O4 C7 C9 108.9(6)
C8 C7 C9 112.1(7)
O5 C10 C12 110.1(6)
O5 C10 C11 110.5(6)
C12 C10 C11 112.9(5)
O6 C13 C15 110.2(5)
O6 C13 C14 108.6(6)
C15 C13 C14 114.2(6)
O7 C16 C17 109.9(7)
O7 C16 C18 110.5(6)
C17 C16 C18 114.1(7)
O8 C19 C21 108.1(6)
O8 C19 C20 108.4(5)
C21 C19 C20 116.5(7)
O10 C22 C23 110.5(6)
O10 C22 C24 109.3(7)
C23 C22 C24 109.8(8)
O11 C25 C27 110.7(6)
O11 C25 C26 111.2(7)
C27 C25 C26 113.4(8)
O12 C28 C29 109.3(6)
O12 C28 C30 111.0(6)
C29 C28 C30 112.1(8)
O13 C31 C33 101.9(11)
O13 C31 C32 107.9(10)
C33 C31 C32 87.7(12)
C36 C34 O14 109.6(6)
C36 C34 C35 116.7(7)
O14 C34 C35 110.0(6)
O15 C37 C38 110.0(7)
O15 C37 C39 109.2(7)
C38 C37 C39 117.2(7)
C42 C40 O16 111.2(7)
C42 C40 C41 117.3(8)
O16 C40 C41 110.6(7)
C44 C43 O17 108.8(7)
C44 C43 C45 115.2(8)
O17 C43 C45 108.1(7)

loop_
_geom_bond_atom_site_label_1
_geom_bond_atom_site_label_2
_geom_bond_distance
Al1 F1 1.695(4)
Al1 O4 1.803(5)
Al1 O1 1.852(4)
Al1 O3 1.863(5)
Al1 O2 1.862(5)
Al1 Al3 2.870(3)
Al1 Al4 2.878(2)
Al2 F2 1.682(4)
Al2 O7 1.821(5)
Al2 O1 1.860(4)
Al2 O6 1.866(5)
Al2 O5 1.867(5)
Al2 Al4 2.877(3)
Al2 Al3 2.884(3)
Al3 F3 1.676(4)
Al3 O2 1.837(4)
Al3 O8 1.841(5)
Al3 O5 1.843(4)
Al3 O1 1.876(5)
Al3 Al4 2.846(3)
Al4 F4 1.680(4)
Al4 O8 1.834(5)
Al4 O6 1.844(4)
Al4 O3 1.852(4)
Al4 O1 1.881(4)
Al5 F5 1.684(5)
Al5 O9 1.863(5)
Al5 O13 1.935(5)
Al5 O10 1.947(5)
Al5 O11 1.950(5)
Al5 O12 1.956(5)
Al5 Al9 2.928(3)
Al5 Al7 2.939(3)
Al5 Al8 2.946(3)
Al5 Al6 2.963(3)
Al6 F6 1.679(4)
Al6 O17 1.795(5)
Al6 O10 1.797(6)
Al6 O14 1.801(5)
Al6 O9 2.069(5)
Al6 Al7 2.872(3)
Al6 Al9 2.883(3)
Al7 F7 1.686(4)
Al7 O11 1.801(5)
Al7 O15 1.818(5)
Al7 O14 1.818(5)
Al7 O9 2.027(4)
Al7 Al8 2.887(3)
Al8 F8 1.673(5)
Al8 O12 1.798(5)
Al8 O16 1.807(5)
Al8 O15 1.821(5)
Al8 O9 2.085(5)
Al8 Al9 2.885(3)
Al9 F9 1.676(4)
Al9 O13 1.807(5)
Al9 O16 1.815(6)
Al9 O17 1.817(5)
Al9 O9 2.037(4)
O2 C1 1.464(7)
O3 C4 1.435(8)
O4 C7 1.431(7)
O5 C10 1.444(8)
O6 C13 1.460(6)
O7 C16 1.445(8)
O8 C19 1.489(8)
O10 C22 1.438(10)
O11 C25 1.451(8)
O12 C28 1.474(8)
O13 C31 1.445(9)
O14 C34 1.477(8)
O15 C37 1.469(9)
O16 C40 1.462(9)
O17 C43 1.495(8)
C1 C2 1.508(10)
C1 C3 1.543(10)
C4 C5 1.516(11)
C4 C6 1.522(11)
C7 C8 1.491(11)
C7 C9 1.514(11)
C10 C12 1.519(9)
C10 C11 1.524(10)
C13 C15 1.490(10)
C13 C14 1.496(10)
C16 C17 1.503(12)
C16 C18 1.507(11)
C19 C21 1.487(10)
C19 C20 1.507(10)
C22 C23 1.532(11)
C22 C24 1.540(13)
C25 C27 1.496(12)
C25 C26 1.527(11)
C28 C29 1.492(11)
C28 C30 1.496(11)
C31 C33 1.65(2)
C31 C32 1.70(2)
C34 C36 1.470(11)
C34 C35 1.487(11)
C37 C38 1.469(10)
C37 C39 1.471(13)
C40 C42 1.452(13)
C40 C41 1.500(11)
C43 C44 1.466(12)
C43 C45 1.508(12)
